data_7108072
loop_
_publ_author_name
'Kai Chen'
'Zhen Zhang'
'Yin Wei'
'Min Shi'

_publ_section_title
;
 Thermally induced [3+2] cyclization of aniline-tethered
 alkylidenecyclopropanes: a facile synthetic protocol of
 pyrrolo[1,2-a]indoles
;
_journal_name_full Chem.Commun.
_journal_page_first 7696
_journal_paper_doi 10.1039/c2cc33269h
_journal_volume 48
_journal_year 2012
_chemical_formula_sum 'C27 H21 N'
_chemical_formula_weight 359.45
_chemical_name_systematic
;
?
;
_space_group_IT_number 61
_symmetry_cell_setting orthorhombic
_symmetry_space_group_name_Hall '-P 2ac 2ab'
_symmetry_space_group_name_H-M 'P b c a'
_atom_sites_solution_hydrogens geom
_atom_sites_solution_primary direct
_atom_sites_solution_secondary difmap
_audit_creation_method SHELXL-97
_cell_angle_alpha 90.00
_cell_angle_beta 90.00
_cell_angle_gamma 90.00
_cell_formula_units_Z 8
_cell_length_a 16.2578(8)
_cell_length_b 8.2615(4)
_cell_length_c 28.7208(15)
_cell_measurement_reflns_used 4630
_cell_measurement_temperature 293(2)
_cell_measurement_theta_max 47.463
_cell_measurement_theta_min 5.011
_cell_volume 3857.6(3)
_computing_cell_refinement 'Bruker SMART'
_computing_data_collection 'Bruker SMART'
_computing_data_reduction 'Bruker SHELXTL'
_computing_molecular_graphics 'Bruker SHELXTL'
_computing_publication_material 'Bruker SHELXTL'
_computing_structure_refinement 'SHELXL-97 (Sheldrick, 1997)'
_computing_structure_solution 'SHELXS-97 (Sheldrick, 1990)'
_diffrn_ambient_temperature 293(2)
_diffrn_measured_fraction_theta_full 1.000
_diffrn_measured_fraction_theta_max 1.000
_diffrn_measurement_device_type 'CCD area detector'
_diffrn_measurement_method 'phi and omega scans'
_diffrn_radiation_monochromator graphite
_diffrn_radiation_source 'fine-focus sealed tube'
_diffrn_radiation_type MoK\a
_diffrn_radiation_wavelength 0.71073
_diffrn_reflns_av_R_equivalents 0.0305
_diffrn_reflns_av_sigmaI/netI 0.0216
_diffrn_reflns_limit_h_max 20
_diffrn_reflns_limit_h_min -14
_diffrn_reflns_limit_k_max 10
_diffrn_reflns_limit_k_min -10
_diffrn_reflns_limit_l_max 35
_diffrn_reflns_limit_l_min -35
_diffrn_reflns_number 22051
_diffrn_reflns_theta_full 25.99
_diffrn_reflns_theta_max 25.99
_diffrn_reflns_theta_min 1.89
_exptl_absorpt_coefficient_mu 0.071
_exptl_absorpt_correction_T_max 1.00000
_exptl_absorpt_correction_T_min 0.78679
_exptl_absorpt_correction_type empirical
_exptl_absorpt_process_details sadabs
_exptl_crystal_colour colorless
_exptl_crystal_density_diffrn 1.238
_exptl_crystal_density_method 'not measured'
_exptl_crystal_description prismatic
_exptl_crystal_F_000 1520
_exptl_crystal_size_max 0.311
_exptl_crystal_size_mid 0.256
_exptl_crystal_size_min 0.127
_refine_diff_density_max 0.156
_refine_diff_density_min -0.132
_refine_diff_density_rms 0.027
_refine_ls_extinction_expression Fc^*^=kFc[1+0.001xFc^2^\l^3^/sin(2\q)]^-1/4^
_refine_ls_extinction_method SHELXL
_refine_ls_goodness_of_fit_ref 1.030
_refine_ls_hydrogen_treatment constr
_refine_ls_matrix_type full
_refine_ls_number_parameters 254
_refine_ls_number_reflns 3791
_refine_ls_number_restraints 0
_refine_ls_restrained_S_all 1.030
_refine_ls_R_factor_all 0.0570
_refine_ls_R_factor_gt 0.0433
_refine_ls_shift/su_max 0.000
_refine_ls_shift/su_mean 0.000
_refine_ls_structure_factor_coef Fsqd
_refine_ls_weighting_details 'calc w=1/[\s^2^(Fo^2^)+(0.0537P)^2^+0.7527P] where P=(Fo^2^+2Fc^2^)/3'
_refine_ls_weighting_scheme calc
_refine_ls_wR_factor_gt 0.1080
_refine_ls_wR_factor_ref 0.1165
_reflns_number_gt 2986
_reflns_number_total 3791
_reflns_threshold_expression >2sigma(I)
_cod_data_source_file c2cc33269h.txt
_cod_data_source_block cd21257
_cod_original_sg_symbol_H-M Pbca
_cod_database_code 7108072

loop_
_symmetry_equiv_pos_as_xyz
'x, y, z'
'-x+1/2, -y, z+1/2'
'-x, y+1/2, -z+1/2'
'x+1/2, -y+1/2, -z'
'-x, -y, -z'
'x-1/2, y, -z-1/2'
'x, -y-1/2, z-1/2'
'-x-1/2, y-1/2, z'

loop_
_atom_site_label
_atom_site_type_symbol
_atom_site_fract_x
_atom_site_fract_y
_atom_site_fract_z
_atom_site_U_iso_or_equiv
_atom_site_adp_type
_atom_site_occupancy
_atom_site_symmetry_multiplicity
_atom_site_calc_flag
_atom_site_refinement_flags
N1 N 0.06566(7) 0.39782(14) 0.43035(4) 0.0469(3) Uani 1 1 d .
C1 C 0.10247(8) 0.54658(17) 0.42614(5) 0.0451(3) Uani 1 1 d .
C2 C 0.10420(10) 0.6517(2) 0.38873(6) 0.0565(4) Uani 1 1 d .
H2 H 0.0806 0.6241 0.3603 0.068 Uiso 1 1 calc R
C3 C 0.14230(11) 0.7991(2) 0.39510(6) 0.0623(5) Uani 1 1 d .
H3 H 0.1437 0.8735 0.3708 0.075 Uiso 1 1 calc R
C4 C 0.17874(10) 0.8375(2) 0.43756(7) 0.0619(5) Uani 1 1 d .
H4 H 0.2043 0.9375 0.4410 0.074 Uiso 1 1 calc R
C5 C 0.17798(9) 0.73222(18) 0.47436(6) 0.0533(4) Uani 1 1 d .
H5 H 0.2033 0.7602 0.5022 0.064 Uiso 1 1 calc R
C6 C 0.13870(8) 0.58157(16) 0.46977(5) 0.0443(3) Uani 1 1 d .
C7 C 0.12143(8) 0.44652(17) 0.50041(5) 0.0438(3) Uani 1 1 d .
C8 C 0.07580(9) 0.33987(16) 0.47436(5) 0.0434(3) Uani 1 1 d .
C9 C 0.03397(10) 0.17990(18) 0.47837(5) 0.0524(4) Uani 1 1 d .
H9A H -0.0009 0.1760 0.5057 0.063 Uiso 1 1 calc R
H9B H 0.0737 0.0926 0.4800 0.063 Uiso 1 1 calc R
C10 C -0.01720(11) 0.1689(2) 0.43374(5) 0.0605(5) Uani 1 1 d .
H10A H -0.0748 0.1887 0.4406 0.073 Uiso 1 1 calc R
H10B H -0.0121 0.0619 0.4201 0.073 Uiso 1 1 calc R
C11 C 0.01564(9) 0.29839(18) 0.39958(5) 0.0469(4) Uani 1 1 d .
H11 H -0.0305 0.3628 0.3878 0.056 Uiso 1 1 calc R
C12 C 0.14484(9) 0.42586(18) 0.54950(5) 0.0489(4) Uani 1 1 d .
C13 C 0.21398(11) 0.5012(2) 0.56861(7) 0.0699(5) Uani 1 1 d .
H13 H 0.2474 0.5651 0.5498 0.084 Uiso 1 1 calc R
C14 C 0.23300(15) 0.4816(3) 0.61507(8) 0.0912(7) Uani 1 1 d .
H14 H 0.2791 0.5331 0.6273 0.109 Uiso 1 1 calc R
C15 C 0.18527(16) 0.3877(3) 0.64360(7) 0.0920(7) Uani 1 1 d .
H15 H 0.1986 0.3759 0.6749 0.110 Uiso 1 1 calc R
C16 C 0.11795(13) 0.3117(3) 0.62564(7) 0.0780(6) Uani 1 1 d .
H16 H 0.0852 0.2474 0.6447 0.094 Uiso 1 1 calc R
C17 C 0.09835(10) 0.3302(2) 0.57917(6) 0.0597(4) Uani 1 1 d .
H17 H 0.0525 0.2768 0.5674 0.072 Uiso 1 1 calc R
C18 C 0.06247(9) 0.22723(16) 0.35903(5) 0.0427(3) Uani 1 1 d .
C19 C 0.14638(9) 0.22986(18) 0.35703(5) 0.0515(4) Uani 1 1 d .
H19 H 0.1758 0.2808 0.3806 0.062 Uiso 1 1 calc R
C20 C 0.18892(10) 0.1571(2) 0.32006(6) 0.0627(4) Uani 1 1 d .
H20 H 0.2461 0.1602 0.3195 0.075 Uiso 1 1 calc R
C21 C 0.14782(11) 0.0831(2) 0.28544(6) 0.0655(5) Uani 1 1 d .
H21 H 0.1770 0.0341 0.2614 0.079 Uiso 1 1 calc R
C22 C 0.06092(10) 0.0787(2) 0.28508(5) 0.0554(4) Uani 1 1 d .
C23 C 0.01733(9) 0.15135(17) 0.32235(5) 0.0455(3) Uani 1 1 d .
C24 C -0.06941(10) 0.1457(2) 0.32118(5) 0.0560(4) Uani 1 1 d .
H24 H -0.0995 0.1916 0.3453 0.067 Uiso 1 1 calc R
C25 C -0.10949(12) 0.0736(2) 0.28501(6) 0.0714(5) Uani 1 1 d .
H25 H -0.1667 0.0717 0.2847 0.086 Uiso 1 1 calc R
C26 C -0.06629(13) 0.0028(3) 0.24849(6) 0.0805(6) Uani 1 1 d .
H26 H -0.0945 -0.0461 0.2241 0.097 Uiso 1 1 calc R
C27 C 0.01667(13) 0.0052(2) 0.24854(6) 0.0747(6) Uani 1 1 d .
H27 H 0.0452 -0.0425 0.2240 0.090 Uiso 1 1 calc R

loop_
_atom_site_aniso_label
_atom_site_aniso_U_11
_atom_site_aniso_U_22
_atom_site_aniso_U_33
_atom_site_aniso_U_23
_atom_site_aniso_U_13
_atom_site_aniso_U_12
N1 0.0567(7) 0.0407(6) 0.0433(6) -0.0071(5) 0.0001(5) -0.0103(6)
C1 0.0450(8) 0.0396(7) 0.0506(8) -0.0078(6) 0.0086(6) -0.0055(6)
C2 0.0598(10) 0.0547(9) 0.0550(9) -0.0009(7) 0.0074(7) -0.0071(8)
C3 0.0642(10) 0.0492(9) 0.0734(11) 0.0068(8) 0.0161(9) -0.0070(8)
C4 0.0539(9) 0.0436(9) 0.0882(13) -0.0097(9) 0.0163(9) -0.0125(7)
C5 0.0428(8) 0.0476(8) 0.0696(10) -0.0167(8) 0.0057(7) -0.0054(7)
C6 0.0372(7) 0.0409(7) 0.0547(8) -0.0128(6) 0.0062(6) -0.0008(6)
C7 0.0397(7) 0.0422(8) 0.0495(8) -0.0109(6) 0.0009(6) 0.0023(6)
C8 0.0464(8) 0.0397(7) 0.0442(8) -0.0059(6) 0.0048(6) 0.0008(6)
C9 0.0595(9) 0.0408(8) 0.0568(9) -0.0049(7) 0.0026(7) -0.0075(7)
C10 0.0712(11) 0.0625(10) 0.0479(8) -0.0127(7) 0.0110(8) -0.0259(8)
C11 0.0495(8) 0.0442(8) 0.0470(8) -0.0096(6) -0.0009(6) -0.0073(7)
C12 0.0485(8) 0.0454(8) 0.0528(8) -0.0131(7) -0.0063(7) 0.0112(7)
C13 0.0703(11) 0.0618(11) 0.0775(12) -0.0107(9) -0.0220(9) -0.0016(9)
C14 0.1055(17) 0.0791(14) 0.0891(14) -0.0135(12) -0.0503(13) -0.0022(13)
C15 0.1208(19) 0.0904(16) 0.0650(12) -0.0085(12) -0.0376(13) 0.0161(14)
C16 0.0903(14) 0.0866(14) 0.0569(10) 0.0045(10) -0.0091(10) 0.0131(11)
C17 0.0596(10) 0.0660(10) 0.0536(9) -0.0040(8) -0.0067(8) 0.0057(8)
C18 0.0498(8) 0.0383(7) 0.0399(7) 0.0005(6) -0.0003(6) -0.0036(6)
C19 0.0514(9) 0.0523(9) 0.0510(8) -0.0026(7) -0.0026(7) -0.0035(7)
C20 0.0510(9) 0.0725(11) 0.0646(10) -0.0029(9) 0.0083(8) 0.0027(8)
C21 0.0702(11) 0.0720(11) 0.0544(10) -0.0092(8) 0.0169(8) 0.0053(9)
C22 0.0687(10) 0.0543(9) 0.0431(8) -0.0058(7) 0.0050(7) -0.0064(8)
C23 0.0549(9) 0.0417(8) 0.0398(7) 0.0005(6) 0.0013(6) -0.0065(6)
C24 0.0580(9) 0.0624(10) 0.0476(8) -0.0083(7) 0.0007(7) -0.0122(8)
C25 0.0639(11) 0.0893(13) 0.0612(10) -0.0100(10) -0.0066(9) -0.0206(10)
C26 0.0927(15) 0.0950(15) 0.0537(10) -0.0227(10) -0.0088(10) -0.0253(12)
C27 0.0928(15) 0.0820(13) 0.0492(9) -0.0209(9) 0.0077(9) -0.0137(11)

loop_
_atom_type_symbol
_atom_type_description
_atom_type_scat_dispersion_real
_atom_type_scat_dispersion_imag
_atom_type_scat_source
C C 0.0033 0.0016 'International Tables Vol C Tables 4.2.6.8 and 6.1.1.4'
H H 0.0000 0.0000 'International Tables Vol C Tables 4.2.6.8 and 6.1.1.4'
N N 0.0061 0.0033 'International Tables Vol C Tables 4.2.6.8 and 6.1.1.4'

loop_
_geom_angle_atom_site_label_1
_geom_angle_atom_site_label_2
_geom_angle_atom_site_label_3
_geom_angle
C8 N1 C1 110.11(11)
C8 N1 C11 115.67(11)
C1 N1 C11 134.09(12)
N1 C1 C2 129.81(14)
N1 C1 C6 106.66(12)
C2 C1 C6 123.50(13)
C3 C2 C1 117.46(15)
C3 C2 H2 121.3
C1 C2 H2 121.3
C2 C3 C4 120.61(16)
C2 C3 H3 119.7
C4 C3 H3 119.7
C5 C4 C3 121.81(15)
C5 C4 H4 119.1
C3 C4 H4 119.1
C4 C5 C6 119.64(15)
C4 C5 H5 120.2
C6 C5 H5 120.2
C5 C6 C1 116.97(14)
C5 C6 C7 135.50(14)
C1 C6 C7 107.47(12)
C8 C7 C6 105.53(12)
C8 C7 C12 126.00(13)
C6 C7 C12 128.45(13)
N1 C8 C7 110.22(12)
N1 C8 C9 109.16(12)
C7 C8 C9 140.62(14)
C8 C9 C10 103.64(12)
C8 C9 H9A 111.0
C10 C9 H9A 111.0
C8 C9 H9B 111.0
C10 C9 H9B 111.0
H9A C9 H9B 109.0
C9 C10 C11 107.62(12)
C9 C10 H10A 110.2
C11 C10 H10A 110.2
C9 C10 H10B 110.2
C11 C10 H10B 110.2
H10A C10 H10B 108.5
N1 C11 C18 113.98(12)
N1 C11 C10 101.41(11)
C18 C11 C10 113.21(12)
N1 C11 H11 109.3
C18 C11 H11 109.3
C10 C11 H11 109.3
C17 C12 C13 116.82(15)
C17 C12 C7 120.96(14)
C13 C12 C7 122.21(15)
C14 C13 C12 120.5(2)
C14 C13 H13 119.7
C12 C13 H13 119.7
C15 C14 C13 121.2(2)
C15 C14 H14 119.4
C13 C14 H14 119.4
C16 C15 C14 119.32(19)
C16 C15 H15 120.3
C14 C15 H15 120.3
C15 C16 C17 120.0(2)
C15 C16 H16 120.0
C17 C16 H16 120.0
C16 C17 C12 122.11(17)
C16 C17 H17 118.9
C12 C17 H17 118.9
C19 C18 C23 119.27(13)
C19 C18 C11 121.99(12)
C23 C18 C11 118.72(12)
C18 C19 C20 121.18(14)
C18 C19 H19 119.4
C20 C19 H19 119.4
C21 C20 C19 120.63(16)
C21 C20 H20 119.7
C19 C20 H20 119.7
C20 C21 C22 120.90(15)
C20 C21 H21 119.5
C22 C21 H21 119.5
C27 C22 C21 121.76(15)
C27 C22 C23 119.32(16)
C21 C22 C23 118.92(14)
C24 C23 C22 117.88(13)
C24 C23 C18 123.04(13)
C22 C23 C18 119.08(14)
C25 C24 C23 120.68(15)
C25 C24 H24 119.7
C23 C24 H24 119.7
C24 C25 C26 121.12(17)
C24 C25 H25 119.4
C26 C25 H25 119.4
C27 C26 C25 119.86(17)
C27 C26 H26 120.1
C25 C26 H26 120.1
C26 C27 C22 121.14(17)
C26 C27 H27 119.4
C22 C27 H27 119.4

loop_
_geom_bond_atom_site_label_1
_geom_bond_atom_site_label_2
_geom_bond_distance
N1 C8 1.3616(17)
N1 C1 1.3723(18)
N1 C11 1.4551(17)
C1 C2 1.382(2)
C1 C6 1.414(2)
C2 C3 1.378(2)
C2 H2 0.9300
C3 C4 1.392(2)
C3 H3 0.9300
C4 C5 1.369(2)
C4 H4 0.9300
C5 C6 1.4051(19)
C5 H5 0.9300
C6 C7 1.448(2)
C7 C8 1.3735(19)
C7 C12 1.470(2)
C8 C9 1.491(2)
C9 C10 1.531(2)
C9 H9A 0.9700
C9 H9B 0.9700
C10 C11 1.547(2)
C10 H10A 0.9700
C10 H10B 0.9700
C11 C18 1.5103(19)
C11 H11 0.9800
C12 C17 1.386(2)
C12 C13 1.397(2)
C13 C14 1.380(3)
C13 H13 0.9300
C14 C15 1.369(3)
C14 H14 0.9300
C15 C16 1.363(3)
C15 H15 0.9300
C16 C17 1.381(2)
C16 H16 0.9300
C17 H17 0.9300
C18 C19 1.366(2)
C18 C23 1.4287(19)
C19 C20 1.402(2)
C19 H19 0.9300
C20 C21 1.345(2)
C20 H20 0.9300
C21 C22 1.413(2)
C21 H21 0.9300
C22 C27 1.410(2)
C22 C23 1.417(2)
C23 C24 1.412(2)
C24 C25 1.363(2)
C24 H24 0.9300
C25 C26 1.391(3)
C25 H25 0.9300
C26 C27 1.349(3)
C26 H26 0.9300
C27 H27 0.9300

loop_
_geom_torsion_atom_site_label_1
_geom_torsion_atom_site_label_2
_geom_torsion_atom_site_label_3
_geom_torsion_atom_site_label_4
_geom_torsion
C8 N1 C1 C2 -176.72(15)
C11 N1 C1 C2 -1.3(3)
C8 N1 C1 C6 1.04(15)
C11 N1 C1 C6 176.48(14)
N1 C1 C2 C3 176.31(15)
C6 C1 C2 C3 -1.1(2)
C1 C2 C3 C4 1.2(2)
C2 C3 C4 C5 -0.3(3)
C3 C4 C5 C6 -0.8(2)
C4 C5 C6 C1 0.8(2)
C4 C5 C6 C7 -175.87(15)
N1 C1 C6 C5 -177.81(12)
C2 C1 C6 C5 0.1(2)
N1 C1 C6 C7 -0.23(15)
C2 C1 C6 C7 177.70(13)
C5 C6 C7 C8 176.29(15)
C1 C6 C7 C8 -0.63(15)
C5 C6 C7 C12 -2.2(3)
C1 C6 C7 C12 -179.12(13)
C1 N1 C8 C7 -1.50(16)
C11 N1 C8 C7 -177.87(12)
C1 N1 C8 C9 178.91(12)
C11 N1 C8 C9 2.54(17)
C6 C7 C8 N1 1.28(15)
C12 C7 C8 N1 179.83(13)
C6 C7 C8 C9 -179.32(17)
C12 C7 C8 C9 -0.8(3)
N1 C8 C9 C10 -11.48(16)
C7 C8 C9 C10 169.12(18)
C8 C9 C10 C11 15.87(16)
C8 N1 C11 C18 -114.52(14)
C1 N1 C11 C18 70.2(2)
C8 N1 C11 C10 7.47(16)
C1 N1 C11 C10 -167.78(15)
C9 C10 C11 N1 -14.20(16)
C9 C10 C11 C18 108.33(14)
C8 C7 C12 C17 -25.2(2)
C6 C7 C12 C17 152.98(15)
C8 C7 C12 C13 155.13(15)
C6 C7 C12 C13 -26.7(2)
C17 C12 C13 C14 -1.0(3)
C7 C12 C13 C14 178.65(17)
C12 C13 C14 C15 0.3(3)
C13 C14 C15 C16 0.3(3)
C14 C15 C16 C17 -0.2(3)
C15 C16 C17 C12 -0.5(3)
C13 C12 C17 C16 1.1(2)
C7 C12 C17 C16 -178.53(15)
N1 C11 C18 C19 12.4(2)
C10 C11 C18 C19 -102.89(16)
N1 C11 C18 C23 -169.29(12)
C10 C11 C18 C23 75.47(17)
C23 C18 C19 C20 -1.1(2)
C11 C18 C19 C20 177.27(14)
C18 C19 C20 C21 0.2(3)
C19 C20 C21 C22 0.9(3)
C20 C21 C22 C27 178.41(18)
C20 C21 C22 C23 -1.1(3)
C27 C22 C23 C24 0.4(2)
C21 C22 C23 C24 179.91(15)
C27 C22 C23 C18 -179.32(15)
C21 C22 C23 C18 0.2(2)
C19 C18 C23 C24 -178.81(15)
C11 C18 C23 C24 2.8(2)
C19 C18 C23 C22 0.8(2)
C11 C18 C23 C22 -177.56(13)
C22 C23 C24 C25 -0.6(2)
C18 C23 C24 C25 179.10(16)
C23 C24 C25 C26 0.5(3)
C24 C25 C26 C27 -0.1(3)
C25 C26 C27 C22 -0.1(3)
C21 C22 C27 C26 -179.6(2)
C23 C22 C27 C26 0.0(3)
